data_7012824
loop_
_publ_author_name
'Reger, Daniel L.'
'Gardinier, James R.'
'Semeniuc, Radu F.'
'Smith, Mark D.'

_publ_section_title
;
 Silver complexes of 1,1',3,3'-tetrakis(pyrazol-1-yl)propane: the
 &#x201C;quadruple pyrazolyl embrace&#x201D; as a supramolecular
 synthonElectronic supplementary information (ESI) available: two
 possible representations of the coordination sphere about Ag(2a) in
 2&#x00B7;CH3CN. See http://www.rsc.org/suppdata/dt/b3/b301635h/
;
_journal_issue 9
_journal_name_full 'Dalton Transactions'
_journal_page_first 1712
_journal_paper_doi 10.1039/b301635h
_journal_year 2003
_chemical_formula_sum 'C32 H32 Ag2 F6 N16 O6 S2'
_chemical_formula_weight 1130.60
_chemical_name_systematic
; 
? 
;
_space_group_IT_number 2
_symmetry_cell_setting triclinic
_symmetry_space_group_name_Hall '-P 1'
_symmetry_space_group_name_H-M 'P -1'
_atom_sites_solution_hydrogens geom
_atom_sites_solution_primary direct
_atom_sites_solution_secondary difmap
_audit_creation_method SHELXL-97
_cell_angle_alpha 96.8090(10)
_cell_angle_beta 111.2290(10)
_cell_angle_gamma 107.9600(10)
_cell_formula_units_Z 2
_cell_length_a 9.8259(5)
_cell_length_b 10.4688(5)
_cell_length_c 12.3726(6)
_cell_measurement_reflns_used 7613
_cell_measurement_temperature 220.0(2)
_cell_measurement_theta_max 26.386
_cell_measurement_theta_min 2.404
_cell_volume 1089.84(9)
_computing_cell_refinement 'Bruker SMART'
_computing_data_collection 'Bruker SMART'
_computing_data_reduction 'Bruker SAINT'
_computing_molecular_graphics 'Bruker SHELXTL'
_computing_publication_material 'Bruker SHELXTL'
_computing_structure_refinement 'SHELXL-97 (Sheldrick, 1997)'
_computing_structure_solution 'SHELXS-97 (Sheldrick, 1990)'
_diffrn_ambient_temperature 220.0(2)
_diffrn_measured_fraction_theta_full 0.996
_diffrn_measured_fraction_theta_max 0.996
_diffrn_measurement_device_type 'CCD area detector'
_diffrn_measurement_method 'phi and omega scans'
_diffrn_radiation_monochromator graphite
_diffrn_radiation_source 'fine-focus sealed tube'
_diffrn_radiation_type MoK\a
_diffrn_radiation_wavelength 0.71073
_diffrn_reflns_av_R_equivalents 0.0228
_diffrn_reflns_av_sigmaI/netI 0.0375
_diffrn_reflns_limit_h_max 12
_diffrn_reflns_limit_h_min -12
_diffrn_reflns_limit_k_max 13
_diffrn_reflns_limit_k_min -13
_diffrn_reflns_limit_l_max 15
_diffrn_reflns_limit_l_min -15
_diffrn_reflns_number 9992
_diffrn_reflns_theta_full 26.39
_diffrn_reflns_theta_max 26.39
_diffrn_reflns_theta_min 1.83
_diffrn_standards_decay_% <1
_exptl_absorpt_coefficient_mu 1.082
_exptl_absorpt_correction_T_max 0.7728
_exptl_absorpt_correction_T_min 0.6166
_exptl_absorpt_correction_type none
_exptl_crystal_colour colorless
_exptl_crystal_density_diffrn 1.723
_exptl_crystal_density_method 'not measured'
_exptl_crystal_description block
_exptl_crystal_F_000 564
_exptl_crystal_size_max 0.36
_exptl_crystal_size_mid 0.32
_exptl_crystal_size_min 0.26
_refine_diff_density_max 0.447
_refine_diff_density_min -0.419
_refine_diff_density_rms 0.062
_refine_ls_extinction_method none
_refine_ls_goodness_of_fit_ref 1.015
_refine_ls_hydrogen_treatment refU
_refine_ls_matrix_type full
_refine_ls_number_parameters 363
_refine_ls_number_reflns 4444
_refine_ls_number_restraints 7
_refine_ls_restrained_S_all 1.017
_refine_ls_R_factor_all 0.0393
_refine_ls_R_factor_gt 0.0327
_refine_ls_shift/su_max 0.000
_refine_ls_shift/su_mean 0.000
_refine_ls_structure_factor_coef Fsqd
_refine_ls_weighting_details 'calc w=1/[\s^2^(Fo^2^)+(0.0292P)^2^+0.0000P] where P=(Fo^2^+2Fc^2^)/3'
_refine_ls_weighting_scheme calc
_refine_ls_wR_factor_gt 0.0683
_refine_ls_wR_factor_ref 0.0696
_reflns_number_gt 3544
_reflns_number_total 4444
_reflns_threshold_expression >2sigma(I)
_cod_data_source_file b301635h.txt
_cod_data_source_block jg123iis
_cod_depositor_comments
;
The following automatic conversions were performed:
'_symmetry_cell_setting' value 'Triclinic' changed to 'triclinic'
according to '/home/saulius/struct/CIF-dictionaries/cif_core.dic'
dictionary named 'cif_core.dic' version 2.4.1 from 2010-06-29.

Automatic conversion script
Id: cif_fix_enum 1527 2010-12-29 10:47:43Z saulius 
;
_cod_original_sg_symbol_H-M P-1
_cod_database_code 7012824

loop_
_symmetry_equiv_pos_as_xyz
'x, y, z'
'-x, -y, -z'

loop_
_atom_site_label
_atom_site_type_symbol
_atom_site_fract_x
_atom_site_fract_y
_atom_site_fract_z
_atom_site_U_iso_or_equiv
_atom_site_adp_type
_atom_site_occupancy
_atom_site_symmetry_multiplicity
_atom_site_calc_flag
_atom_site_refinement_flags
_atom_site_disorder_assembly
_atom_site_disorder_group
Ag Ag 0.33379(3) 0.10331(2) 0.46222(2) 0.05739(10) Uani 1 1 d . . .
C1 C 0.6579(3) 0.3378(3) 0.7087(2) 0.0421(6) Uani 1 1 d . . .
H1 H 0.7482 0.4141 0.7751 0.038(6) Uiso 1 1 calc R . .
C2 C 0.6952(3) 0.2063(3) 0.7126(2) 0.0389(6) Uani 1 1 d . . .
H2A H 0.6902 0.1763 0.7836 0.049(7) Uiso 1 1 calc R . .
H2B H 0.6161 0.1315 0.6412 0.041(7) Uiso 1 1 calc R . .
C3 C 0.8591(3) 0.2332(3) 0.7169(2) 0.0392(6) Uani 1 1 d . . .
H3 H 0.9277 0.3290 0.7674 0.027(6) Uiso 1 1 calc R . .
C11 C 0.5045(4) 0.4129(3) 0.8090(3) 0.0547(7) Uani 1 1 d . . .
H11 H 0.5842 0.4964 0.8628 0.067(9) Uiso 1 1 calc R . .
C12 C 0.3533(4) 0.3595(3) 0.7964(3) 0.0608(8) Uani 1 1 d . . .
H12 H 0.3073 0.3978 0.8394 0.074(9) Uiso 1 1 calc R . .
C13 C 0.2818(3) 0.2373(3) 0.7071(3) 0.0538(7) Uani 1 1 d . . .
H13 H 0.1756 0.1777 0.6792 0.054(8) Uiso 1 1 calc R . .
C21 C 0.7194(3) 0.5046(3) 0.5868(3) 0.0596(8) Uani 1 1 d . . .
H21 H 0.7941 0.5830 0.6499 0.058(9) Uiso 1 1 calc R . .
C22 C 0.6691(4) 0.4964(4) 0.4672(4) 0.0698(10) Uani 1 1 d . . .
H22 H 0.7017 0.5669 0.4311 0.073(9) Uiso 1 1 calc R . .
C23 C 0.5604(4) 0.3627(4) 0.4106(3) 0.0631(9) Uani 1 1 d . . .
H23 H 0.5055 0.3275 0.3268 0.069(10) Uiso 1 1 calc R . .
C31 C 0.9522(3) 0.3255(3) 0.5665(3) 0.0500(7) Uani 1 1 d . . .
H31 H 1.0295 0.4124 0.6158 0.045(7) Uiso 1 1 calc R . .
C32 C 0.9110(4) 0.2739(3) 0.4477(3) 0.0619(8) Uani 1 1 d . . .
H32 H 0.9530 0.3179 0.3986 0.048(7) Uiso 1 1 calc R . .
C33 C 0.7958(4) 0.1447(3) 0.4152(3) 0.0602(8) Uani 1 1 d . . .
H33 H 0.7460 0.0846 0.3376 0.071(10) Uiso 1 1 calc R . .
C41 C 1.0538(3) 0.1769(3) 0.8794(2) 0.0550(7) Uani 1 1 d . . .
H41 H 1.1136 0.2671 0.9303 0.052(8) Uiso 1 1 calc R . .
C42 C 1.0786(4) 0.0603(4) 0.8993(3) 0.0680(9) Uani 1 1 d . . .
H42 H 1.1588 0.0531 0.9657 0.079(10) Uiso 1 1 calc R . .
C43 C 0.9622(4) -0.0455(4) 0.8025(3) 0.0676(9) Uani 1 1 d . . .
H43 H 0.9498 -0.1395 0.7927 0.085(11) Uiso 1 1 calc R . .
N11 N 0.3813(2) 0.2138(2) 0.6653(2) 0.0487(5) Uani 1 1 d . . .
N12 N 0.5190(2) 0.3240(2) 0.73026(19) 0.0428(5) Uani 1 1 d . . .
N21 N 0.5419(3) 0.2888(2) 0.4890(2) 0.0504(6) Uani 1 1 d . . .
N22 N 0.6421(2) 0.3792(2) 0.5980(2) 0.0445(5) Uani 1 1 d . . .
N31 N 0.7626(3) 0.1141(2) 0.5060(2) 0.0519(6) Uani 1 1 d . . .
N32 N 0.8608(2) 0.2279(2) 0.59941(18) 0.0411(5) Uani 1 1 d . . .
N41 N 0.8691(3) 0.0017(2) 0.7242(2) 0.0592(6) Uani 1 1 d . . .
N42 N 0.9286(2) 0.1406(2) 0.77367(18) 0.0433(5) Uani 1 1 d . . .
S1A S 0.14182(8) 0.63571(7) 0.91731(6) 0.0496(3) Uani 0.598(3) 1 d PD A 1
O1A O 0.1881(5) 0.5249(5) 0.9476(6) 0.0848(14) Uani 0.598(3) 1 d P A 1
O2A O 0.1261(6) 0.7138(6) 1.0059(5) 0.115(2) Uani 0.598(3) 1 d P A 1
O3A O 0.0276(5) 0.6050(5) 0.8010(4) 0.0924(16) Uani 0.598(3) 1 d P A 1
C51A C 0.3181(11) 0.7545(8) 0.9103(9) 0.072(2) Uani 0.598(3) 1 d PD A 1
F1A F 0.2957(14) 0.8635(10) 0.8778(9) 0.094(3) Uani 0.598(3) 1 d PD A 1
F2A F 0.3593(8) 0.6977(5) 0.8344(6) 0.141(2) Uani 0.598(3) 1 d PD A 1
F3A F 0.4396(11) 0.8040(9) 1.0223(8) 0.102(3) Uani 0.598(3) 1 d P A 1
S1B S 0.14182(8) 0.63571(7) 0.91731(6) 0.0496(3) Uani 0.40 1 d PD A 2
O1B O 0.0108(9) 0.6819(8) 0.8824(8) 0.094(2) Uani 0.402(3) 1 d P A 2
O2B O 0.1224(10) 0.5382(8) 0.8239(10) 0.124(4) Uani 0.402(3) 1 d P A 2
O3B O 0.1703(8) 0.5995(10) 1.0270(7) 0.103(3) Uani 0.402(3) 1 d P A 2
C51B C 0.3224(17) 0.7809(13) 0.9446(15) 0.072(2) Uani 0.40 1 d PD A 2
F1B F 0.296(3) 0.8339(19) 0.8526(14) 0.140(7) Uani 0.402(3) 1 d PD A 2
F2B F 0.3312(12) 0.8844(7) 1.0281(6) 0.162(4) Uani 0.402(3) 1 d PD A 2
F3B F 0.4339(18) 0.7466(19) 0.9637(14) 0.151(7) Uani 0.402(3) 1 d P A 2

loop_
_atom_site_aniso_label
_atom_site_aniso_U_11
_atom_site_aniso_U_22
_atom_site_aniso_U_33
_atom_site_aniso_U_23
_atom_site_aniso_U_13
_atom_site_aniso_U_12
Ag 0.05917(16) 0.05036(15) 0.05482(16) 0.00988(10) 0.02100(12) 0.01579(11)
C1 0.0384(14) 0.0449(15) 0.0463(15) 0.0109(12) 0.0197(12) 0.0182(12)
C2 0.0405(13) 0.0480(15) 0.0387(14) 0.0166(12) 0.0221(12) 0.0220(12)
C3 0.0389(13) 0.0450(15) 0.0389(14) 0.0110(11) 0.0187(12) 0.0195(11)
C11 0.0644(19) 0.0621(19) 0.0468(17) 0.0092(15) 0.0252(15) 0.0355(16)
C12 0.071(2) 0.079(2) 0.063(2) 0.0228(17) 0.0449(17) 0.0466(18)
C13 0.0503(17) 0.0673(19) 0.0673(19) 0.0271(16) 0.0390(15) 0.0317(15)
C21 0.0488(17) 0.0470(18) 0.105(3) 0.0360(19) 0.0452(19) 0.0253(15)
C22 0.065(2) 0.083(2) 0.110(3) 0.069(2) 0.060(2) 0.0467(19)
C23 0.0633(19) 0.095(3) 0.068(2) 0.050(2) 0.0425(18) 0.0481(19)
C31 0.0472(16) 0.0512(17) 0.068(2) 0.0274(15) 0.0353(15) 0.0225(14)
C32 0.083(2) 0.072(2) 0.070(2) 0.0403(18) 0.0573(19) 0.0423(18)
C33 0.095(2) 0.063(2) 0.0494(18) 0.0248(16) 0.0460(18) 0.0423(18)
C41 0.0494(16) 0.076(2) 0.0383(16) 0.0122(15) 0.0156(14) 0.0269(16)
C42 0.067(2) 0.100(3) 0.0509(19) 0.0328(19) 0.0190(17) 0.051(2)
C43 0.085(2) 0.072(2) 0.061(2) 0.0287(18) 0.0250(19) 0.0514(19)
N11 0.0449(13) 0.0522(14) 0.0590(15) 0.0132(11) 0.0314(12) 0.0204(11)
N12 0.0435(12) 0.0489(13) 0.0458(12) 0.0124(10) 0.0238(10) 0.0242(11)
N21 0.0516(14) 0.0617(15) 0.0509(14) 0.0271(12) 0.0275(12) 0.0266(12)
N22 0.0426(12) 0.0468(13) 0.0596(15) 0.0252(11) 0.0293(12) 0.0234(10)
N31 0.0699(16) 0.0500(14) 0.0431(13) 0.0136(11) 0.0312(12) 0.0229(12)
N32 0.0439(12) 0.0460(12) 0.0444(12) 0.0152(10) 0.0264(10) 0.0207(10)
N41 0.0667(16) 0.0539(15) 0.0537(15) 0.0174(12) 0.0134(13) 0.0319(13)
N42 0.0421(12) 0.0552(14) 0.0393(12) 0.0137(10) 0.0176(10) 0.0259(11)
S1A 0.0515(4) 0.0527(5) 0.0395(4) 0.0047(3) 0.0163(3) 0.0198(3)
O1A 0.062(3) 0.076(3) 0.127(5) 0.049(3) 0.044(3) 0.026(2)
O2A 0.099(4) 0.112(4) 0.109(4) -0.047(3) 0.073(4) 0.001(3)
O3A 0.077(3) 0.104(4) 0.052(3) 0.014(2) 0.001(2) 0.011(3)
C51A 0.092(3) 0.063(4) 0.049(7) 0.017(4) 0.026(4) 0.015(3)
F1A 0.106(4) 0.060(3) 0.121(8) 0.043(3) 0.045(5) 0.034(3)
F2A 0.186(5) 0.118(4) 0.201(6) 0.050(4) 0.170(5) 0.058(4)
F3A 0.052(3) 0.106(5) 0.112(5) 0.063(4) 0.007(4) 0.005(3)
S1B 0.0515(4) 0.0527(5) 0.0395(4) 0.0047(3) 0.0163(3) 0.0198(3)
O1B 0.105(5) 0.094(5) 0.126(7) 0.053(5) 0.062(5) 0.067(4)
O2B 0.092(5) 0.085(5) 0.157(8) -0.068(5) 0.077(6) -0.007(4)
O3B 0.069(4) 0.112(7) 0.071(5) 0.054(5) -0.002(4) -0.012(4)
C51B 0.092(3) 0.063(4) 0.049(7) 0.017(4) 0.026(4) 0.015(3)
F1B 0.164(10) 0.174(16) 0.067(5) 0.070(9) 0.057(6) 0.020(10)
F2B 0.220(10) 0.077(4) 0.097(5) 0.001(4) 0.054(6) -0.038(5)
F3B 0.051(5) 0.210(17) 0.172(16) 0.110(13) 0.034(9) 0.021(9)

loop_
_atom_type_symbol
_atom_type_description
_atom_type_scat_dispersion_real
_atom_type_scat_dispersion_imag
_atom_type_scat_source
C C 0.0033 0.0016 'International Tables Vol C Tables 4.2.6.8 and 6.1.1.4'
H H 0.0000 0.0000 'International Tables Vol C Tables 4.2.6.8 and 6.1.1.4'
N N 0.0061 0.0033 'International Tables Vol C Tables 4.2.6.8 and 6.1.1.4'
O O 0.0106 0.0060 'International Tables Vol C Tables 4.2.6.8 and 6.1.1.4'
F F 0.0171 0.0103 'International Tables Vol C Tables 4.2.6.8 and 6.1.1.4'
S S 0.1246 0.1234 'International Tables Vol C Tables 4.2.6.8 and 6.1.1.4'
Ag Ag -0.8971 1.1015 'International Tables Vol C Tables 4.2.6.8 and 6.1.1.4'

loop_
_geom_angle_atom_site_label_1
_geom_angle_atom_site_label_2
_geom_angle_atom_site_label_3
_geom_angle
_geom_angle_site_symmetry_1
_geom_angle_site_symmetry_3
_geom_angle_publ_flag
N21 Ag N41 120.27(8) . 2_656 ?
N21 Ag N31 148.32(8) . 2_656 ?
N41 Ag N31 82.57(8) 2_656 2_656 ?
N21 Ag N11 84.91(8) . . ?
N41 Ag N11 139.92(8) 2_656 . ?
N31 Ag N11 90.04(8) 2_656 . ?
N12 C1 N22 110.5(2) . . ?
N12 C1 C2 111.6(2) . . ?
N22 C1 C2 113.2(2) . . ?
C3 C2 C1 110.7(2) . . ?
N32 C3 N42 110.62(19) . . ?
N32 C3 C2 112.67(19) . . ?
N42 C3 C2 112.4(2) . . ?
N12 C11 C12 107.2(3) . . ?
C11 C12 C13 105.2(3) . . ?
N11 C13 C12 111.8(3) . . ?
N22 C21 C22 107.3(3) . . ?
C21 C22 C23 105.2(3) . . ?
N21 C23 C22 112.0(3) . . ?
N32 C31 C32 106.8(3) . . ?
C31 C32 C33 105.5(3) . . ?
N31 C33 C32 112.1(3) . . ?
N42 C41 C42 107.6(3) . . ?
C41 C42 C43 105.6(3) . . ?
N41 C43 C42 111.4(3) . . ?
C13 N11 N12 104.2(2) . . ?
C13 N11 Ag 130.2(2) . . ?
N12 N11 Ag 117.16(15) . . ?
C11 N12 N11 111.5(2) . . ?
C11 N12 C1 127.6(2) . . ?
N11 N12 C1 120.9(2) . . ?
C23 N21 N22 104.1(2) . . ?
C23 N21 Ag 128.2(2) . . ?
N22 N21 Ag 122.97(16) . . ?
C21 N22 N21 111.3(2) . . ?
C21 N22 C1 127.3(3) . . ?
N21 N22 C1 121.3(2) . . ?
C33 N31 N32 104.3(2) . . ?
C33 N31 Ag 128.3(2) . 2_656 ?
N32 N31 Ag 121.20(15) . 2_656 ?
C31 N32 N31 111.3(2) . . ?
C31 N32 C3 128.1(2) . . ?
N31 N32 C3 120.6(2) . . ?
C43 N41 N42 104.5(2) . . ?
C43 N41 Ag 132.5(2) . 2_656 ?
N42 N41 Ag 122.78(16) . 2_656 ?
C41 N42 N41 110.9(2) . . ?
C41 N42 C3 126.5(2) . . ?
N41 N42 C3 122.6(2) . . ?
O2A S1A O3A 116.6(4) . . ?
O2A S1A O1A 115.1(4) . . ?
O3A S1A O1A 114.9(3) . . ?
O2A S1A C51A 103.1(3) . . ?
O3A S1A C51A 102.2(4) . . ?
O1A S1A C51A 101.8(5) . . ?
F2A C51A F1A 106.8(8) . . ?
F2A C51A F3A 110.2(10) . . ?
F1A C51A F3A 106.0(8) . . ?
F2A C51A S1A 113.2(5) . . ?
F1A C51A S1A 111.1(9) . . ?
F3A C51A S1A 109.3(7) . . ?
F3B C51B F1B 110.8(15) . . ?
F3B C51B F2B 119.4(15) . . ?
F1B C51B F2B 100.2(14) . . ?

loop_
_geom_bond_atom_site_label_1
_geom_bond_atom_site_label_2
_geom_bond_distance
_geom_bond_site_symmetry_2
_geom_bond_publ_flag
Ag N21 2.230(2) . ?
Ag N41 2.285(2) 2_656 ?
Ag N31 2.320(2) 2_656 ?
Ag N11 2.449(2) . ?
C1 N12 1.451(3) . ?
C1 N22 1.454(3) . ?
C1 C2 1.531(3) . ?
C2 C3 1.526(3) . ?
C3 N32 1.454(3) . ?
C3 N42 1.457(3) . ?
C11 N12 1.343(3) . ?
C11 C12 1.358(4) . ?
C12 C13 1.379(4) . ?
C13 N11 1.330(3) . ?
C21 N22 1.350(3) . ?
C21 C22 1.362(5) . ?
C22 C23 1.376(5) . ?
C23 N21 1.339(3) . ?
C31 N32 1.347(3) . ?
C31 C32 1.364(4) . ?
C32 C33 1.367(4) . ?
C33 N31 1.326(3) . ?
C41 N42 1.341(3) . ?
C41 C42 1.350(4) . ?
C42 C43 1.372(5) . ?
C43 N41 1.331(4) . ?
N11 N12 1.356(3) . ?
N21 N22 1.358(3) . ?
N31 N32 1.357(3) . ?
N31 Ag 2.320(2) 2_656 ?
N41 N42 1.355(3) . ?
N41 Ag 2.285(2) 2_656 ?
S1A O2A 1.371(4) . ?
S1A O3A 1.390(4) . ?
S1A O1A 1.414(4) . ?
S1A C51A 1.833(6) . ?
C51A F2A 1.300(9) . ?
C51A F1A 1.308(12) . ?
C51A F3A 1.365(14) . ?
C51B F3B 1.21(3) . ?
C51B F1B 1.302(17) . ?
C51B F2B 1.364(12) . ?

loop_
_geom_torsion_atom_site_label_1
_geom_torsion_atom_site_label_2
_geom_torsion_atom_site_label_3
_geom_torsion_atom_site_label_4
_geom_torsion
_geom_torsion_site_symmetry_1
_geom_torsion_site_symmetry_2
_geom_torsion_site_symmetry_3
_geom_torsion_site_symmetry_4
_geom_torsion_publ_flag
N12 C1 C2 C3 -167.7(2) . . . . ?
N22 C1 C2 C3 66.8(3) . . . . ?
C1 C2 C3 N32 -80.3(3) . . . . ?
C1 C2 C3 N42 153.9(2) . . . . ?
N12 C11 C12 C13 -0.3(3) . . . . ?
C11 C12 C13 N11 0.1(3) . . . . ?
N22 C21 C22 C23 0.2(3) . . . . ?
C21 C22 C23 N21 -0.2(3) . . . . ?
N32 C31 C32 C33 -0.7(3) . . . . ?
C31 C32 C33 N31 0.6(4) . . . . ?
N42 C41 C42 C43 -0.8(3) . . . . ?
C41 C42 C43 N41 0.7(4) . . . . ?
C12 C13 N11 N12 0.2(3) . . . . ?
C12 C13 N11 Ag -145.8(2) . . . . ?
N21 Ag N11 C13 131.1(2) . . . . ?
N41 Ag N11 C13 -1.8(3) 2_656 . . . ?
N31 Ag N11 C13 -80.2(2) 2_656 . . . ?
N21 Ag N11 N12 -11.37(17) . . . . ?
N41 Ag N11 N12 -144.23(16) 2_656 . . . ?
N31 Ag N11 N12 137.31(18) 2_656 . . . ?
C12 C11 N12 N11 0.4(3) . . . . ?
C12 C11 N12 C1 178.6(2) . . . . ?
C13 N11 N12 C11 -0.4(3) . . . . ?
Ag N11 N12 C11 150.91(18) . . . . ?
C13 N11 N12 C1 -178.7(2) . . . . ?
Ag N11 N12 C1 -27.4(3) . . . . ?
N22 C1 N12 C11 -103.7(3) . . . . ?
C2 C1 N12 C11 129.5(3) . . . . ?
N22 C1 N12 N11 74.3(3) . . . . ?
C2 C1 N12 N11 -52.6(3) . . . . ?
C22 C23 N21 N22 0.1(3) . . . . ?
C22 C23 N21 Ag 155.8(2) . . . . ?
N41 Ag N21 C23 8.7(3) 2_656 . . . ?
N31 Ag N21 C23 140.1(2) 2_656 . . . ?
N11 Ag N21 C23 -138.2(2) . . . . ?
N41 Ag N21 N22 160.29(17) 2_656 . . . ?
N31 Ag N21 N22 -68.4(2) 2_656 . . . ?
N11 Ag N21 N22 13.41(18) . . . . ?
C22 C21 N22 N21 -0.2(3) . . . . ?
C22 C21 N22 C1 179.5(2) . . . . ?
C23 N21 N22 C21 0.0(3) . . . . ?
Ag N21 N22 C21 -157.25(17) . . . . ?
C23 N21 N22 C1 -179.6(2) . . . . ?
Ag N21 N22 C1 23.1(3) . . . . ?
N12 C1 N22 C21 107.8(3) . . . . ?
C2 C1 N22 C21 -126.2(3) . . . . ?
N12 C1 N22 N21 -72.6(3) . . . . ?
C2 C1 N22 N21 53.4(3) . . . . ?
C32 C33 N31 N32 -0.2(3) . . . . ?
C32 C33 N31 Ag -152.2(2) . . . 2_656 ?
C32 C31 N32 N31 0.6(3) . . . . ?
C32 C31 N32 C3 -179.8(2) . . . . ?
C33 N31 N32 C31 -0.2(3) . . . . ?
Ag N31 N32 C31 154.28(17) 2_656 . . . ?
C33 N31 N32 C3 -179.9(2) . . . . ?
Ag N31 N32 C3 -25.4(3) 2_656 . . . ?
N42 C3 N32 C31 -107.8(3) . . . . ?
C2 C3 N32 C31 125.5(3) . . . . ?
N42 C3 N32 N31 71.7(3) . . . . ?
C2 C3 N32 N31 -55.0(3) . . . . ?
C42 C43 N41 N42 -0.2(4) . . . . ?
C42 C43 N41 Ag 174.2(2) . . . 2_656 ?
C42 C41 N42 N41 0.8(3) . . . . ?
C42 C41 N42 C3 179.5(2) . . . . ?
C43 N41 N42 C41 -0.4(3) . . . . ?
Ag N41 N42 C41 -175.45(18) 2_656 . . . ?
C43 N41 N42 C3 -179.2(2) . . . . ?
Ag N41 N42 C3 5.7(3) 2_656 . . . ?
N32 C3 N42 C41 121.2(3) . . . . ?
C2 C3 N42 C41 -111.9(3) . . . . ?
N32 C3 N42 N41 -60.2(3) . . . . ?
C2 C3 N42 N41 66.7(3) . . . . ?
O2A S1A C51A F2A 176.8(9) . . . . ?
O3A S1A C51A F2A -61.9(10) . . . . ?
O1A S1A C51A F2A 57.2(10) . . . . ?
O2A S1A C51A F1A -63.1(8) . . . . ?
O3A S1A C51A F1A 58.3(7) . . . . ?
O1A S1A C51A F1A 177.3(7) . . . . ?
O2A S1A C51A F3A 53.6(9) . . . . ?
O3A S1A C51A F3A 174.9(8) . . . . ?
O1A S1A C51A F3A -66.1(8) . . . . ?
